data_4304521
loop_
_publ_author_name
'Mei-Li Chen'
'Xue-Fei Xu'
'Ze-Xing Cao'
'Quan-Ming Wang'

_publ_section_title
;
Ligand- and Anion-Controlled Formation of Silver Alkynyl Oligomers from
Soluble Precursors
;
_journal_name_full 'Inorganic Chemistry'
_journal_page_first 1877
_journal_page_last 1879
_journal_paper_doi 10.1021/ic702023e
_journal_volume 47
_journal_year 2008
_chemical_formula_sum 'C84 H84 Ag8 B4 F16 N12'
_chemical_formula_weight 2471.83
_chemical_name_systematic
; 
 ? 
;
_space_group_IT_number 15
_symmetry_cell_setting monoclinic
_symmetry_space_group_name_Hall '-C 2yc'
_symmetry_space_group_name_H-M 'C 1 2/c 1'
_atom_sites_solution_hydrogens geom
_atom_sites_solution_primary direct
_atom_sites_solution_secondary difmap
_audit_creation_method SHELXL-97
_cell_angle_alpha 90.00
_cell_angle_beta 113.858(2)
_cell_angle_gamma 90.00
_cell_formula_units_Z 4
_cell_length_a 29.4664(9)
_cell_length_b 22.1125(6)
_cell_length_c 15.0713(3)
_cell_measurement_temperature 293(2)
_cell_volume 8981.0(4)
_computing_cell_refinement 'CrysAlis RED, Oxford Diffraction Ltd.'
_computing_data_collection 'CrysAlis CCD, Oxford Diffraction Ltd.'
_computing_data_reduction 'CrysAlis RED, Oxford Diffraction Ltd.'
_computing_structure_refinement 'SHELXL-97 (Sheldrick, 1997)'
_computing_structure_solution 'SHELXS-97 (Sheldrick, 1990)'
_diffrn_ambient_temperature 293(2)
_diffrn_measured_fraction_theta_full 0.998
_diffrn_measured_fraction_theta_max 0.853
_diffrn_measurement_device_type 'Oxford Gemini S Ultra'
_diffrn_radiation_monochromator graphite
_diffrn_radiation_source 'Enhance (Mo) X-ray Source'
_diffrn_radiation_type MoK\a
_diffrn_radiation_wavelength 0.71073
_diffrn_reflns_av_R_equivalents 0.0392
_diffrn_reflns_av_sigmaI/netI 0.1131
_diffrn_reflns_limit_h_max 40
_diffrn_reflns_limit_h_min -34
_diffrn_reflns_limit_k_max 30
_diffrn_reflns_limit_k_min -27
_diffrn_reflns_limit_l_max 19
_diffrn_reflns_limit_l_min -20
_diffrn_reflns_number 30559
_diffrn_reflns_theta_full 26.00
_diffrn_reflns_theta_max 29.60
_diffrn_reflns_theta_min 2.34
_exptl_absorpt_coefficient_mu 1.790
_exptl_absorpt_correction_T_max 0.7160
_exptl_absorpt_correction_T_min 0.5982
_exptl_absorpt_correction_type multi-scan
_exptl_absorpt_process_details
;
CrysAlis RED, Oxford Diffraction Ltd.,
Version 1.171.32.4 (release 27-04-2006 CrysAlis171 .NET)
(compiled Apr 27 2007,17:53:11)
Empirical absorption correction using spherical harmonics,
 implemented in SCALE3 ABSPACK scaling algorithm.
;
_exptl_crystal_colour colorless
_exptl_crystal_density_diffrn 1.828
_exptl_crystal_density_method 'not measured'
_exptl_crystal_description block-like
_exptl_crystal_F_000 4848
_exptl_crystal_size_max 0.32
_exptl_crystal_size_mid 0.22
_exptl_crystal_size_min 0.20
_refine_diff_density_max 1.467
_refine_diff_density_min -1.316
_refine_diff_density_rms 0.123
_refine_ls_extinction_method none
_refine_ls_goodness_of_fit_ref 0.935
_refine_ls_hydrogen_treatment constr
_refine_ls_matrix_type full
_refine_ls_number_parameters 516
_refine_ls_number_reflns 10785
_refine_ls_number_restraints 29
_refine_ls_restrained_S_all 0.957
_refine_ls_R_factor_all 0.1319
_refine_ls_R_factor_gt 0.0552
_refine_ls_shift/su_max 0.001
_refine_ls_shift/su_mean 0.000
_refine_ls_structure_factor_coef Fsqd
_refine_ls_weighting_details 'calc w=1/[\s^2^(Fo^2^)+(0.1020P)^2^+0.0000P] where P=(Fo^2^+2Fc^2^)/3'
_refine_ls_weighting_scheme calc
_refine_ls_wR_factor_gt 0.1533
_refine_ls_wR_factor_ref 0.1898
_reflns_number_gt 4643
_reflns_number_total 10785
_reflns_threshold_expression >2sigma(I)
_cod_data_source_file ic702023e-file003_3.cif
_cod_data_source_block 3
_cod_depositor_comments
;
The following automatic conversions were performed:
'_symmetry_cell_setting' value 'Monoclinic' changed to 'monoclinic'
according to '/home/saulius/struct/CIF-dictionaries/cif_core.dic'
dictionary named 'cif_core.dic' version 2.4.1 from 2010-06-29.

Automatic conversion script
Id: cif_fix_enum 1527 2010-12-29 10:47:43Z saulius 
;
_cod_database_code 4304521

loop_
_symmetry_equiv_pos_as_xyz
'x, y, z'
'-x, y, -z+1/2'
'x+1/2, y+1/2, z'
'-x+1/2, y+1/2, -z+1/2'
'-x, -y, -z'
'x, -y, z-1/2'
'-x+1/2, -y+1/2, -z'
'x+1/2, -y+1/2, z-1/2'

loop_
_atom_site_label
_atom_site_type_symbol
_atom_site_fract_x
_atom_site_fract_y
_atom_site_fract_z
_atom_site_U_iso_or_equiv
_atom_site_adp_type
_atom_site_occupancy
_atom_site_symmetry_multiplicity
_atom_site_calc_flag
_atom_site_refinement_flags
_atom_site_disorder_assembly
_atom_site_disorder_group
Ag1 Ag 0.21855(2) 0.19818(3) 0.38533(4) 0.0585(2) Uani 1 1 d . . .
Ag2 Ag 0.11280(3) 0.17555(4) 0.34798(5) 0.0889(3) Uani 1 1 d . . .
Ag3 Ag 0.17876(2) 0.27362(3) 0.50275(4) 0.0624(2) Uani 1 1 d . . .
Ag4 Ag 0.19666(3) 0.35047(3) 0.69374(4) 0.0641(2) Uani 1 1 d . . .
N1 N 0.0412(3) 0.1464(4) 0.3695(6) 0.079(2) Uani 1 1 d . . .
N2 N 0.1132(3) 0.0727(4) 0.3567(5) 0.081(2) Uani 1 1 d . . .
N3 N 0.1063(2) 0.2721(3) 0.5353(4) 0.0540(15) Uani 1 1 d . . .
N4 N 0.1746(3) 0.1806(3) 0.5813(4) 0.0611(17) Uani 1 1 d . . .
N5 N 0.1439(3) 0.3650(3) 0.7699(5) 0.0655(18) Uani 1 1 d . . .
N6 N 0.2075(3) 0.2712(3) 0.8002(4) 0.0673(18) Uani 1 1 d . . .
C1 C 0.1548(3) 0.2521(4) 0.3373(6) 0.066(2) Uani 1 1 d . . .
C2 C 0.1321(3) 0.2926(3) 0.2888(5) 0.0521(18) Uani 1 1 d . . .
C3 C 0.1075(3) 0.3447(4) 0.2248(6) 0.066(2) Uani 1 1 d . . .
C4 C 0.1401(5) 0.3995(5) 0.2606(9) 0.139(6) Uani 1 1 d . . .
H4A H 0.1713 0.3924 0.2565 0.209 Uiso 1 1 calc R . .
H4B H 0.1456 0.4074 0.3268 0.209 Uiso 1 1 calc R . .
H4C H 0.1242 0.4338 0.2213 0.209 Uiso 1 1 calc R . .
C5 C 0.0565(5) 0.3532(7) 0.2281(11) 0.158(6) Uani 1 1 d . . .
H5A H 0.0370 0.3173 0.2045 0.237 Uiso 1 1 calc R . .
H5B H 0.0398 0.3869 0.1880 0.237 Uiso 1 1 calc R . .
H5C H 0.0607 0.3607 0.2937 0.237 Uiso 1 1 calc R . .
C6 C 0.1018(5) 0.3323(6) 0.1239(7) 0.120(4) Uani 1 1 d . . .
H6A H 0.0810 0.2975 0.0992 0.180 Uiso 1 1 calc R . .
H6B H 0.1338 0.3248 0.1235 0.180 Uiso 1 1 calc R . .
H6C H 0.0869 0.3667 0.0837 0.180 Uiso 1 1 calc R . .
C7 C 0.2198(3) 0.3596(3) 0.5683(5) 0.0547(19) Uani 1 1 d . . .
C8 C 0.2062(3) 0.4111(4) 0.5680(5) 0.0538(18) Uani 1 1 d . . .
C9 C 0.1939(3) 0.4777(3) 0.5599(5) 0.0575(19) Uani 1 1 d . . .
C10 C 0.2184(4) 0.5050(4) 0.6608(6) 0.084(3) Uani 1 1 d . . .
H10A H 0.2537 0.5010 0.6840 0.125 Uiso 1 1 calc R . .
H10B H 0.2070 0.4843 0.7040 0.125 Uiso 1 1 calc R . .
H10C H 0.2098 0.5471 0.6581 0.125 Uiso 1 1 calc R . .
C11 C 0.2106(3) 0.5058(4) 0.4866(6) 0.072(2) Uani 1 1 d . . .
H11A H 0.2460 0.5027 0.5096 0.108 Uiso 1 1 calc R . .
H11B H 0.2010 0.5476 0.4778 0.108 Uiso 1 1 calc R . .
H11C H 0.1952 0.4849 0.4258 0.108 Uiso 1 1 calc R . .
C12 C 0.1361(3) 0.4842(4) 0.5195(8) 0.090(3) Uani 1 1 d . . .
H12A H 0.1274 0.5263 0.5124 0.135 Uiso 1 1 calc R . .
H12B H 0.1243 0.4657 0.5637 0.135 Uiso 1 1 calc R . .
H12C H 0.1213 0.4646 0.4575 0.135 Uiso 1 1 calc R . .
C13 C 0.0085(4) 0.1825(5) 0.3753(8) 0.098(3) Uani 1 1 d . . .
H13A H 0.0123 0.2236 0.3674 0.118 Uiso 1 1 calc R . .
C14 C -0.0324(4) 0.1640(7) 0.3927(9) 0.115(4) Uani 1 1 d . . .
H14A H -0.0545 0.1916 0.3998 0.138 Uiso 1 1 calc R . .
C15 C -0.0382(5) 0.1026(8) 0.3988(8) 0.120(4) Uani 1 1 d . . .
H15A H -0.0651 0.0875 0.4092 0.143 Uiso 1 1 calc R . .
C16 C -0.0043(4) 0.0642(6) 0.3895(8) 0.105(4) Uani 1 1 d . . .
H16A H -0.0086 0.0226 0.3917 0.125 Uiso 1 1 calc R . .
C17 C 0.0363(3) 0.0862(6) 0.3769(5) 0.081(3) Uani 1 1 d . . .
C18 C 0.0748(3) 0.0462(5) 0.3685(6) 0.070(2) Uani 1 1 d . . .
C19 C 0.0742(5) -0.0174(6) 0.3762(8) 0.103(4) Uani 1 1 d . . .
H19A H 0.0489 -0.0361 0.3878 0.123 Uiso 1 1 calc R . .
C20 C 0.1107(5) -0.0517(6) 0.3666(9) 0.114(4) Uani 1 1 d . . .
H20A H 0.1097 -0.0937 0.3683 0.137 Uiso 1 1 calc R . .
C21 C 0.1480(5) -0.0230(6) 0.3547(8) 0.107(4) Uani 1 1 d . . .
H21A H 0.1740 -0.0447 0.3502 0.128 Uiso 1 1 calc R . .
C22 C 0.1471(4) 0.0386(6) 0.3495(7) 0.095(3) Uani 1 1 d . . .
H22A H 0.1730 0.0576 0.3400 0.114 Uiso 1 1 calc R . .
C23 C 0.0768(3) 0.3207(4) 0.5211(6) 0.064(2) Uani 1 1 d . . .
H23A H 0.0805 0.3536 0.4862 0.077 Uiso 1 1 calc R . .
C24 C 0.0410(3) 0.3219(5) 0.5583(7) 0.076(3) Uani 1 1 d . . .
H24A H 0.0200 0.3551 0.5466 0.091 Uiso 1 1 calc R . .
C25 C 0.0363(4) 0.2753(5) 0.6116(8) 0.095(3) Uani 1 1 d . . .
H25A H 0.0119 0.2764 0.6361 0.114 Uiso 1 1 calc R . .
C26 C 0.0673(3) 0.2260(4) 0.6299(6) 0.067(2) Uani 1 1 d . . .
H26A H 0.0654 0.1942 0.6685 0.081 Uiso 1 1 calc R . .
C27 C 0.1017(3) 0.2262(4) 0.5876(5) 0.0551(19) Uani 1 1 d . . .
C28 C 0.1338(3) 0.1718(3) 0.5997(5) 0.0515(18) Uani 1 1 d . . .
C29 C 0.1217(4) 0.1162(4) 0.6232(5) 0.069(2) Uani 1 1 d . . .
H29A H 0.0932 0.1108 0.6347 0.082 Uiso 1 1 calc R . .
C30 C 0.1526(4) 0.0686(4) 0.6296(6) 0.082(3) Uani 1 1 d . . .
H30A H 0.1447 0.0300 0.6434 0.098 Uiso 1 1 calc R . .
C31 C 0.1953(4) 0.0778(4) 0.6156(6) 0.078(3) Uani 1 1 d . . .
H31A H 0.2176 0.0463 0.6233 0.094 Uiso 1 1 calc R . .
C32 C 0.2041(4) 0.1327(4) 0.5907(6) 0.073(2) Uani 1 1 d . . .
H32A H 0.2325 0.1384 0.5791 0.088 Uiso 1 1 calc R . .
C33 C 0.1122(4) 0.4114(5) 0.7520(7) 0.081(3) Uani 1 1 d . . .
H33A H 0.1134 0.4421 0.7108 0.097 Uiso 1 1 calc R . .
C34 C 0.0778(4) 0.4153(5) 0.7922(9) 0.098(3) Uani 1 1 d . . .
H34A H 0.0561 0.4480 0.7785 0.118 Uiso 1 1 calc R . .
C35 C 0.0762(4) 0.3710(6) 0.8516(8) 0.098(3) Uani 1 1 d . . .
H35A H 0.0541 0.3736 0.8814 0.117 Uiso 1 1 calc R . .
C36 C 0.1067(5) 0.3226(5) 0.8684(7) 0.099(4) Uani 1 1 d . . .
H36A H 0.1040 0.2911 0.9069 0.119 Uiso 1 1 calc R . .
C37 C 0.1423(3) 0.3190(4) 0.8288(6) 0.070(2) Uani 1 1 d . . .
C38 C 0.1775(3) 0.2700(4) 0.8453(5) 0.063(2) Uani 1 1 d . . .
C39 C 0.1815(4) 0.2221(4) 0.9091(6) 0.086(3) Uani 1 1 d . . .
H39A H 0.1601 0.2198 0.9404 0.103 Uiso 1 1 calc R . .
C40 C 0.2167(5) 0.1795(4) 0.9246(8) 0.104(4) Uani 1 1 d . . .
H40A H 0.2199 0.1481 0.9679 0.125 Uiso 1 1 calc R . .
C41 C 0.2475(4) 0.1820(4) 0.8776(8) 0.092(3) Uani 1 1 d . . .
H41A H 0.2714 0.1524 0.8869 0.110 Uiso 1 1 calc R . .
C42 C 0.2422(4) 0.2280(4) 0.8182(7) 0.084(3) Uani 1 1 d . . .
H42A H 0.2638 0.2307 0.7872 0.100 Uiso 1 1 calc R . .
B1 B 0.3209(3) 0.3843(4) 0.8708(7) 0.072(3) Uiso 1 1 d D . .
F1 F 0.3069(5) 0.3543(5) 0.7857(8) 0.246(5) Uiso 1 1 d D . .
F2 F 0.3530(4) 0.3494(5) 0.9420(8) 0.214(4) Uiso 1 1 d D . .
F3 F 0.3513(4) 0.4307(4) 0.8731(8) 0.208(4) Uiso 1 1 d D . .
F4 F 0.2800(3) 0.4066(4) 0.8788(6) 0.158(3) Uiso 1 1 d D . .
B2 B 0.5000 0.3501(4) 1.2500 0.090(5) Uiso 1 2 d SD . .
F5 F 0.4617(2) 0.3143(3) 1.1923(5) 0.131(2) Uiso 1 1 d D . .
F6 F 0.4828(2) 0.3849(3) 1.3052(4) 0.1062(18) Uiso 1 1 d D . .
B3 B 0.0000 0.5000 0.5000 0.191(11) Uiso 1 2 d SDU . .
F7 F 0.0457(3) 0.4960(7) 0.5739(9) 0.164(6) Uiso 0.50 1 d PDU . .
F8 F -0.0261(5) 0.4509(5) 0.5085(12) 0.152(6) Uiso 0.50 1 d PDU . .
F9 F -0.0017(10) 0.5102(11) 0.4109(8) 0.367(18) Uiso 0.50 1 d PDU . .
F10 F -0.0220(5) 0.5460(5) 0.5304(12) 0.170(6) Uiso 0.50 1 d PDU . .

loop_
_atom_site_aniso_label
_atom_site_aniso_U_11
_atom_site_aniso_U_22
_atom_site_aniso_U_33
_atom_site_aniso_U_23
_atom_site_aniso_U_13
_atom_site_aniso_U_12
Ag1 0.0666(4) 0.0500(3) 0.0712(4) 0.0090(3) 0.0406(3) 0.0095(3)
Ag2 0.0776(5) 0.1097(6) 0.0791(5) -0.0074(4) 0.0315(4) -0.0337(5)
Ag3 0.0687(5) 0.0543(4) 0.0757(4) -0.0059(3) 0.0412(4) -0.0065(3)
Ag4 0.0753(5) 0.0662(4) 0.0614(4) 0.0022(3) 0.0386(3) -0.0047(3)
N1 0.061(5) 0.083(6) 0.095(6) -0.023(4) 0.034(4) -0.011(4)
N2 0.070(5) 0.091(6) 0.086(5) 0.004(4) 0.037(4) -0.003(5)
N3 0.050(4) 0.054(4) 0.052(3) 0.004(3) 0.015(3) -0.007(3)
N4 0.064(4) 0.062(4) 0.067(4) 0.004(3) 0.036(4) 0.014(4)
N5 0.067(5) 0.071(5) 0.073(4) -0.007(4) 0.043(4) -0.001(4)
N6 0.087(5) 0.064(4) 0.057(4) 0.001(3) 0.035(4) -0.002(4)
C1 0.100(7) 0.044(4) 0.059(4) 0.006(4) 0.037(5) 0.026(5)
C2 0.046(4) 0.050(4) 0.066(4) -0.002(4) 0.029(4) -0.006(4)
C3 0.054(5) 0.058(5) 0.074(5) 0.029(4) 0.014(4) 0.025(4)
C4 0.185(14) 0.065(7) 0.113(9) 0.030(6) 0.004(9) -0.026(8)
C5 0.124(11) 0.188(15) 0.182(14) 0.096(12) 0.082(11) 0.092(11)
C6 0.128(11) 0.134(10) 0.087(8) 0.033(7) 0.033(7) 0.010(9)
C7 0.067(5) 0.045(4) 0.064(5) 0.005(3) 0.038(4) 0.001(4)
C8 0.044(4) 0.058(5) 0.064(5) 0.000(4) 0.027(4) -0.006(4)
C9 0.067(6) 0.039(4) 0.062(4) 0.006(3) 0.021(4) 0.005(4)
C10 0.113(8) 0.062(5) 0.077(6) -0.016(4) 0.041(6) -0.012(5)
C11 0.087(7) 0.050(5) 0.078(5) -0.002(4) 0.032(5) -0.002(5)
C12 0.071(7) 0.085(7) 0.128(8) 0.014(6) 0.055(6) 0.035(5)
C13 0.102(9) 0.093(8) 0.107(8) -0.022(6) 0.050(7) -0.014(7)
C14 0.070(8) 0.163(13) 0.124(10) -0.039(9) 0.052(7) -0.015(9)
C15 0.074(8) 0.189(15) 0.099(8) 0.003(9) 0.039(7) -0.016(10)
C16 0.072(7) 0.133(10) 0.115(8) 0.020(7) 0.044(7) -0.004(7)
C17 0.064(6) 0.131(9) 0.044(4) -0.020(5) 0.016(4) -0.033(6)
C18 0.062(6) 0.092(7) 0.056(5) 0.009(4) 0.022(4) -0.011(5)
C19 0.097(9) 0.108(9) 0.104(8) 0.001(7) 0.041(7) -0.042(8)
C20 0.094(9) 0.099(9) 0.126(9) -0.018(7) 0.019(8) 0.022(8)
C21 0.069(8) 0.113(10) 0.122(9) 0.006(7) 0.021(7) 0.008(7)
C22 0.082(8) 0.104(9) 0.095(7) 0.008(6) 0.031(6) 0.004(7)
C23 0.049(5) 0.074(6) 0.063(5) 0.003(4) 0.015(4) 0.002(4)
C24 0.054(6) 0.085(7) 0.085(6) -0.017(5) 0.024(5) 0.002(5)
C25 0.067(7) 0.130(10) 0.105(8) -0.001(7) 0.052(6) -0.012(7)
C26 0.057(5) 0.072(5) 0.079(5) 0.009(4) 0.035(5) 0.002(5)
C27 0.047(5) 0.061(5) 0.054(4) -0.015(4) 0.017(4) -0.022(4)
C28 0.054(5) 0.064(5) 0.038(3) 0.002(3) 0.019(3) 0.007(4)
C29 0.093(7) 0.051(5) 0.063(5) 0.002(4) 0.032(5) -0.010(5)
C30 0.115(9) 0.053(5) 0.072(6) 0.016(4) 0.033(6) 0.000(6)
C31 0.111(8) 0.067(6) 0.057(5) 0.023(4) 0.034(5) 0.030(6)
C32 0.090(7) 0.084(6) 0.059(5) 0.018(5) 0.044(5) 0.010(6)
C33 0.074(7) 0.082(7) 0.097(7) -0.011(5) 0.045(6) -0.006(6)
C34 0.074(7) 0.096(8) 0.137(9) -0.029(7) 0.054(7) -0.007(6)
C35 0.101(9) 0.114(9) 0.102(8) -0.009(7) 0.066(7) -0.003(8)
C36 0.127(10) 0.110(8) 0.099(7) -0.017(7) 0.085(8) -0.034(8)
C37 0.078(6) 0.090(6) 0.051(4) -0.021(4) 0.034(4) -0.033(5)
C38 0.077(6) 0.065(5) 0.050(4) -0.006(4) 0.030(4) -0.011(5)
C39 0.138(10) 0.057(6) 0.079(6) 0.000(5) 0.061(7) -0.018(6)
C40 0.164(12) 0.050(6) 0.092(7) 0.015(5) 0.044(8) -0.018(7)
C41 0.112(9) 0.063(6) 0.096(7) 0.013(5) 0.037(7) 0.002(6)
C42 0.095(8) 0.074(6) 0.088(6) 0.013(5) 0.045(6) 0.010(6)

loop_
_atom_type_symbol
_atom_type_description
_atom_type_scat_dispersion_real
_atom_type_scat_dispersion_imag
_atom_type_scat_source
C C 0.0033 0.0016 'International Tables Vol C Tables 4.2.6.8 and 6.1.1.4'
H H 0.0000 0.0000 'International Tables Vol C Tables 4.2.6.8 and 6.1.1.4'
B B 0.0013 0.0007 'International Tables Vol C Tables 4.2.6.8 and 6.1.1.4'
N N 0.0061 0.0033 'International Tables Vol C Tables 4.2.6.8 and 6.1.1.4'
F F 0.0171 0.0103 'International Tables Vol C Tables 4.2.6.8 and 6.1.1.4'
Ag Ag -0.8971 1.1015 'International Tables Vol C Tables 4.2.6.8 and 6.1.1.4'

loop_
_geom_angle_atom_site_label_1
_geom_angle_atom_site_label_2
_geom_angle_atom_site_label_3
_geom_angle
_geom_angle_site_symmetry_1
_geom_angle_site_symmetry_3
_geom_angle_publ_flag
C1 Ag1 C7 177.2(3) . 7_556 ?
C1 Ag1 Ag3 131.7(2) . 7_556 ?
C7 Ag1 Ag3 51.1(2) 7_556 7_556 ?
C1 Ag1 Ag2 46.0(2) . . ?
C7 Ag1 Ag2 131.3(2) 7_556 . ?
Ag3 Ag1 Ag2 157.02(3) 7_556 . ?
C1 Ag1 Ag3 51.4(2) . . ?
C7 Ag1 Ag3 129.51(19) 7_556 . ?
Ag3 Ag1 Ag3 95.92(2) 7_556 . ?
Ag2 Ag1 Ag3 64.87(2) . . ?
C1 Ag1 Ag4 139.0(2) . 7_556 ?
C7 Ag1 Ag4 41.63(18) 7_556 7_556 ?
Ag3 Ag1 Ag4 61.25(2) 7_556 7_556 ?
Ag2 Ag1 Ag4 138.84(3) . 7_556 ?
Ag3 Ag1 Ag4 156.27(3) . 7_556 ?
C1 Ag2 N2 143.5(3) . . ?
C1 Ag2 N1 143.7(3) . . ?
N2 Ag2 N1 72.6(3) . . ?
C1 Ag2 Ag1 44.7(2) . . ?
N2 Ag2 Ag1 100.2(2) . . ?
N1 Ag2 Ag1 161.7(2) . . ?
C1 Ag2 Ag3 47.2(2) . . ?
N2 Ag2 Ag3 130.3(2) . . ?
N1 Ag2 Ag3 113.56(19) . . ?
Ag1 Ag2 Ag3 57.84(2) . . ?
C7 Ag3 C1 120.9(3) . . ?
C7 Ag3 N3 106.7(2) . . ?
C1 Ag3 N3 107.9(3) . . ?
C7 Ag3 N4 129.2(2) . . ?
C1 Ag3 N4 107.2(3) . . ?
N3 Ag3 N4 69.9(2) . . ?
C7 Ag3 Ag1 46.4(2) . 7_556 ?
C1 Ag3 Ag1 117.4(2) . 7_556 ?
N3 Ag3 Ag1 134.61(14) . 7_556 ?
N4 Ag3 Ag1 98.54(17) . 7_556 ?
C7 Ag3 Ag1 117.39(18) . . ?
C1 Ag3 Ag1 44.1(2) . . ?
N3 Ag3 Ag1 135.53(15) . . ?
N4 Ag3 Ag1 85.69(14) . . ?
Ag1 Ag3 Ag1 84.08(2) 7_556 . ?
C7 Ag3 Ag4 45.05(17) . . ?
C1 Ag3 Ag4 158.84(19) . . ?
N3 Ag3 Ag4 69.89(14) . . ?
N4 Ag3 Ag4 91.95(15) . . ?
Ag1 Ag3 Ag4 66.75(2) 7_556 . ?
Ag1 Ag3 Ag4 150.07(3) . . ?
C7 Ag3 Ag2 161.78(18) . . ?
C1 Ag3 Ag2 41.9(2) . . ?
N3 Ag3 Ag2 79.04(14) . . ?
N4 Ag3 Ag2 69.02(16) . . ?
Ag1 Ag3 Ag2 139.39(3) 7_556 . ?
Ag1 Ag3 Ag2 57.29(2) . . ?
Ag4 Ag3 Ag2 147.80(3) . . ?
C7 Ag4 N5 153.8(3) . . ?
C7 Ag4 N6 130.1(3) . . ?
N5 Ag4 N6 72.0(3) . . ?
C7 Ag4 C8 29.5(2) . . ?
N5 Ag4 C8 128.9(3) . . ?
N6 Ag4 C8 159.0(3) . . ?
C7 Ag4 Ag3 44.87(19) . . ?
N5 Ag4 Ag3 128.69(17) . . ?
N6 Ag4 Ag3 98.50(16) . . ?
C8 Ag4 Ag3 67.67(18) . . ?
C7 Ag4 Ag1 38.0(2) . 7_556 ?
N5 Ag4 Ag1 167.14(19) . 7_556 ?
N6 Ag4 Ag1 95.14(18) . 7_556 ?
C8 Ag4 Ag1 63.97(19) . 7_556 ?
Ag3 Ag4 Ag1 52.006(18) . 7_556 ?
C13 N1 C17 120.0(9) . . ?
C13 N1 Ag2 125.4(7) . . ?
C17 N1 Ag2 114.5(6) . . ?
C22 N2 C18 118.4(9) . . ?
C22 N2 Ag2 124.4(7) . . ?
C18 N2 Ag2 117.2(7) . . ?
C27 N3 C23 119.6(7) . . ?
C27 N3 Ag3 116.6(5) . . ?
C23 N3 Ag3 122.3(5) . . ?
C32 N4 C28 117.2(7) . . ?
C32 N4 Ag3 124.6(5) . . ?
C28 N4 Ag3 116.9(5) . . ?
C33 N5 C37 119.8(7) . . ?
C33 N5 Ag4 124.4(6) . . ?
C37 N5 Ag4 115.4(6) . . ?
C38 N6 C42 119.8(7) . . ?
C38 N6 Ag4 116.2(6) . . ?
C42 N6 Ag4 124.0(6) . . ?
C2 C1 Ag1 148.5(7) . . ?
C2 C1 Ag2 116.6(7) . . ?
Ag1 C1 Ag2 89.4(3) . . ?
C2 C1 Ag3 110.8(6) . . ?
Ag1 C1 Ag3 84.6(3) . . ?
Ag2 C1 Ag3 90.9(3) . . ?
C1 C2 C3 174.5(8) . . ?
C6 C3 C2 110.1(8) . . ?
C6 C3 C4 107.8(9) . . ?
C2 C3 C4 108.6(7) . . ?
C6 C3 C5 110.4(10) . . ?
C2 C3 C5 107.4(7) . . ?
C4 C3 C5 112.5(10) . . ?
C8 C7 Ag1 144.9(7) . 7_556 ?
C8 C7 Ag3 132.6(7) . . ?
Ag1 C7 Ag3 82.5(3) 7_556 . ?
C8 C7 Ag4 82.9(5) . . ?
Ag1 C7 Ag4 100.4(3) 7_556 . ?
Ag3 C7 Ag4 90.1(3) . . ?
C7 C8 C9 171.7(7) . . ?
C7 C8 Ag4 67.6(5) . . ?
C9 C8 Ag4 120.1(5) . . ?
C8 C9 C11 108.7(6) . . ?
C8 C9 C10 107.8(6) . . ?
C11 C9 C10 113.8(7) . . ?
C8 C9 C12 108.0(7) . . ?
C11 C9 C12 107.5(7) . . ?
C10 C9 C12 110.7(7) . . ?
N1 C13 C14 124.2(12) . . ?
C15 C14 C13 116.2(12) . . ?
C16 C15 C14 119.5(12) . . ?
C15 C16 C17 120.6(12) . . ?
N1 C17 C16 119.4(11) . . ?
N1 C17 C18 118.0(8) . . ?
C16 C17 C18 122.6(11) . . ?
N2 C18 C19 118.9(10) . . ?
N2 C18 C17 117.5(9) . . ?
C19 C18 C17 123.5(9) . . ?
C20 C19 C18 120.4(11) . . ?
C21 C20 C19 118.1(12) . . ?
C20 C21 C22 118.8(13) . . ?
N2 C22 C21 125.2(12) . . ?
N3 C23 C24 120.1(8) . . ?
C25 C24 C23 120.5(9) . . ?
C24 C25 C26 120.2(9) . . ?
C25 C26 C27 116.9(8) . . ?
N3 C27 C26 122.6(8) . . ?
N3 C27 C28 118.6(6) . . ?
C26 C27 C28 118.8(7) . . ?
N4 C28 C29 122.0(7) . . ?
N4 C28 C27 115.4(6) . . ?
C29 C28 C27 122.5(7) . . ?
C28 C29 C30 118.2(8) . . ?
C29 C30 C31 120.1(8) . . ?
C32 C31 C30 118.3(9) . . ?
C31 C32 N4 124.1(9) . . ?
N5 C33 C34 122.5(10) . . ?
C35 C34 C33 118.6(11) . . ?
C34 C35 C36 120.1(10) . . ?
C35 C36 C37 121.3(10) . . ?
N5 C37 C36 117.6(10) . . ?
N5 C37 C38 117.3(7) . . ?
C36 C37 C38 125.1(9) . . ?
N6 C38 C39 118.8(9) . . ?
N6 C38 C37 118.6(7) . . ?
C39 C38 C37 122.5(8) . . ?
C40 C39 C38 119.5(9) . . ?
C39 C40 C41 120.6(9) . . ?
C42 C41 C40 117.7(11) . . ?
C41 C42 N6 123.6(10) . . ?
F2 B1 F4 120.2(9) . . ?
F2 B1 F1 108.8(10) . . ?
F4 B1 F1 108.8(9) . . ?
F2 B1 F3 99.7(9) . . ?
F4 B1 F3 109.0(9) . . ?
F1 B1 F3 109.9(10) . . ?
F5 B2 F5 109.0(9) . 2_657 ?
F5 B2 F6 107.4(4) . . ?
F5 B2 F6 110.6(4) 2_657 . ?
F5 B2 F6 110.6(4) . 2_657 ?
F5 B2 F6 107.4(4) 2_657 2_657 ?
F6 B2 F6 111.8(8) . 2_657 ?
F9 B3 F9 180.000(1) 5_566 . ?
F9 B3 F7 63.0(9) 5_566 . ?
F9 B3 F7 117.0(9) . . ?
F9 B3 F7 117.0(9) 5_566 5_566 ?
F9 B3 F7 63.0(9) . 5_566 ?
F7 B3 F7 180.0(6) . 5_566 ?
F9 B3 F8 64.3(9) 5_566 . ?
F9 B3 F8 115.7(9) . . ?
F7 B3 F8 106.2(7) . . ?
F7 B3 F8 73.8(7) 5_566 . ?
F9 B3 F8 115.7(9) 5_566 5_566 ?
F9 B3 F8 64.3(9) . 5_566 ?
F7 B3 F8 73.8(7) . 5_566 ?
F7 B3 F8 106.2(7) 5_566 5_566 ?
F8 B3 F8 180.0(14) . 5_566 ?
F9 B3 F10 67.9(9) 5_566 . ?
F9 B3 F10 112.1(9) . . ?
F7 B3 F10 102.7(7) . . ?
F7 B3 F10 77.3(7) 5_566 . ?
F8 B3 F10 101.3(7) . . ?
F8 B3 F10 78.7(7) 5_566 . ?
F9 B3 F10 112.1(9) 5_566 5_566 ?
F9 B3 F10 67.9(9) . 5_566 ?
F7 B3 F10 77.3(7) . 5_566 ?
F7 B3 F10 102.7(7) 5_566 5_566 ?
F8 B3 F10 78.7(7) . 5_566 ?
F8 B3 F10 101.3(7) 5_566 5_566 ?
F10 B3 F10 180.000(2) . 5_566 ?
B3 F7 F9 57.9(5) . 5_566 ?
B3 F7 F8 53.3(4) . 5_566 ?
F9 F7 F8 97.3(9) 5_566 5_566 ?
B3 F7 F10 51.8(4) . 5_566 ?
F9 F7 F10 92.1(9) 5_566 5_566 ?
F8 F7 F10 78.7(6) 5_566 5_566 ?
B3 F8 F9 57.1(5) . 5_566 ?
B3 F8 F7 53.0(4) . 5_566 ?
F9 F8 F7 96.8(9) 5_566 5_566 ?
B3 F8 F10 51.0(4) . 5_566 ?
F9 F8 F10 89.9(9) 5_566 5_566 ?
F7 F8 F10 78.6(6) 5_566 5_566 ?
B3 F9 F7 59.1(5) . 5_566 ?
B3 F9 F8 58.6(5) . 5_566 ?
F7 F9 F8 99.6(10) 5_566 5_566 ?
B3 F9 F10 57.2(5) . 5_566 ?
F7 F9 F10 93.6(10) 5_566 5_566 ?
F8 F9 F10 91.5(10) 5_566 5_566 ?
B3 F10 F9 54.9(5) . 5_566 ?
B3 F10 F7 50.8(4) . 5_566 ?
F9 F10 F7 90.7(8) 5_566 5_566 ?
B3 F10 F8 50.3(4) . 5_566 ?
F9 F10 F8 89.0(8) 5_566 5_566 ?
F7 F10 F8 78.3(6) 5_566 5_566 ?

loop_
_geom_bond_atom_site_label_1
_geom_bond_atom_site_label_2
_geom_bond_distance
_geom_bond_site_symmetry_2
_geom_bond_publ_flag
Ag1 C1 2.092(8) . ?
Ag1 C7 2.097(8) 7_556 ?
Ag1 Ag3 2.8742(9) 7_556 ?
Ag1 Ag2 2.9763(10) . ?
Ag1 Ag3 2.9945(8) . ?
Ag1 Ag4 3.3509(8) 7_556 ?
Ag2 C1 2.140(9) . ?
Ag2 N2 2.277(8) . ?
Ag2 N1 2.350(8) . ?
Ag2 Ag3 3.2023(10) . ?
Ag3 C7 2.256(8) . ?
Ag3 C1 2.350(7) . ?
Ag3 N3 2.378(6) . ?
Ag3 N4 2.401(6) . ?
Ag3 Ag1 2.8742(9) 7_556 ?
Ag3 Ag4 3.1975(8) . ?
Ag4 C7 2.263(7) . ?
Ag4 N5 2.298(6) . ?
Ag4 N6 2.310(6) . ?
Ag4 C8 2.429(7) . ?
Ag4 Ag1 3.3509(8) 7_556 ?
N1 C13 1.281(12) . ?
N1 C17 1.347(12) . ?
N2 C22 1.291(12) . ?
N2 C18 1.348(11) . ?
N3 C27 1.325(9) . ?
N3 C23 1.343(10) . ?
N4 C32 1.342(10) . ?
N4 C28 1.353(9) . ?
N5 C33 1.339(11) . ?
N5 C37 1.364(10) . ?
N6 C38 1.317(10) . ?
N6 C42 1.344(11) . ?
C1 C2 1.178(10) . ?
C2 C3 1.489(11) . ?
C3 C6 1.487(13) . ?
C3 C4 1.504(13) . ?
C3 C5 1.537(14) . ?
C7 C8 1.205(10) . ?
C7 Ag1 2.097(8) 7_556 ?
C8 C9 1.510(11) . ?
C9 C11 1.513(11) . ?
C9 C10 1.520(11) . ?
C9 C12 1.566(11) . ?
C13 C14 1.395(15) . ?
C14 C15 1.375(17) . ?
C15 C16 1.363(16) . ?
C16 C17 1.373(13) . ?
C17 C18 1.485(14) . ?
C18 C19 1.411(14) . ?
C19 C20 1.371(15) . ?
C20 C21 1.343(16) . ?
C21 C22 1.365(15) . ?
C23 C24 1.379(12) . ?
C24 C25 1.348(13) . ?
C25 C26 1.376(13) . ?
C26 C27 1.400(10) . ?
C27 C28 1.494(10) . ?
C28 C29 1.366(10) . ?
C29 C30 1.371(12) . ?
C30 C31 1.373(13) . ?
C31 C32 1.327(12) . ?
C33 C34 1.378(13) . ?
C34 C35 1.341(14) . ?
C35 C36 1.355(15) . ?
C36 C37 1.403(12) . ?
C37 C38 1.450(12) . ?
C38 C39 1.401(12) . ?
C39 C40 1.351(15) . ?
C40 C41 1.359(16) . ?
C41 C42 1.324(12) . ?
B1 F2 1.349(5) . ?
B1 F4 1.351(5) . ?
B1 F1 1.351(5) . ?
B1 F3 1.355(5) . ?
B2 F5 1.365(5) . ?
B2 F5 1.365(5) 2_657 ?
B2 F6 1.371(5) . ?
B2 F6 1.371(5) 2_657 ?
B3 F9 1.343(5) 5_566 ?
B3 F9 1.343(5) . ?
B3 F7 1.360(5) . ?
B3 F7 1.360(5) 5_566 ?
B3 F8 1.366(5) . ?
B3 F8 1.366(5) 5_566 ?
B3 F10 1.380(5) . ?
B3 F10 1.380(5) 5_566 ?
F7 F9 1.412(19) 5_566 ?
F7 F8 1.636(15) 5_566 ?
F7 F10 1.712(15) 5_566 ?
F8 F9 1.442(19) 5_566 ?
F8 F7 1.636(15) 5_566 ?
F8 F10 1.741(14) 5_566 ?
F9 F7 1.412(19) 5_566 ?
F9 F8 1.442(19) 5_566 ?
F9 F10 1.521(19) 5_566 ?
F10 F9 1.521(19) 5_566 ?
F10 F7 1.712(15) 5_566 ?
F10 F8 1.741(14) 5_566 ?
